data_7122817
loop_
_publ_author_name
'Lv, Fan'
'Tang, Bing'
'Hao, Erhong'
'Liu, Qingyun'
'Wang, Hua'
'Jiao, Lijuan'

_publ_section_title
;
 Transition-Metal-Free Regioselective Cross-Coupling of BODIPYs with
 Thiols
;
_journal_name_full 'Chemical Communications'
_journal_paper_doi 10.1039/C8CC09821B
_journal_year 2019
_chemical_formula_moiety 'C32 H29 B F2 N2 S2'
_chemical_formula_sum 'C32 H29 B F2 N2 S2'
_chemical_formula_weight 554.50
_space_group_crystal_system triclinic
_space_group_IT_number 2
_space_group_name_Hall '-P 1'
_space_group_name_H-M_alt 'P -1'
_symmetry_space_group_name_Hall '-P 1'
_symmetry_space_group_name_H-M 'P -1'
_atom_sites_solution_hydrogens geom
_audit_creation_date 2018-09-05
_audit_creation_method
;
Olex2 1.2
(compiled 2018.05.29 svn.r3508 for OlexSys, GUI svn.r5506)
;
_audit_update_record
;
2018-10-06 deposited with the CCDC.
2019-01-11 downloaded from the CCDC.
;
_cell_angle_alpha 102.951(2)
_cell_angle_beta 90.009(2)
_cell_angle_gamma 98.8670(10)
_cell_formula_units_Z 2
_cell_length_a 7.8488(3)
_cell_length_b 12.9762(5)
_cell_length_c 17.3391(7)
_cell_measurement_reflns_used 9842
_cell_measurement_temperature 273(2)
_cell_measurement_theta_max 27.549
_cell_measurement_theta_min 3.001
_cell_volume 1699.35(12)
_computing_cell_refinement 'SAINT v8.37A (Bruker, 2015)'
_computing_data_collection 'SAINT v8.37A (Bruker, 2015)'
_computing_data_reduction 'SAINT v8.37A (Bruker, 2015)'
_computing_molecular_graphics 'Olex2 (Dolomanov et al., 2009)'
_computing_publication_material 'Olex2 (Dolomanov et al., 2009)'
_computing_structure_refinement 'ShelXL (Sheldrick, 2015)'
_computing_structure_solution 'SHELXT 2014/5 (Sheldrick, 2014)'
_diffrn_ambient_temperature 273.15
_diffrn_measured_fraction_theta_full 0.976
_diffrn_measured_fraction_theta_max 0.962
_diffrn_measurement_device_type 'CCD area detector'
_diffrn_measurement_method 'phi and omega scans'
_diffrn_radiation_type MoK\a
_diffrn_radiation_wavelength 0.71073
_diffrn_reflns_av_R_equivalents 0.0336
_diffrn_reflns_av_unetI/netI 0.0167
_diffrn_reflns_Laue_measured_fraction_full 0.976
_diffrn_reflns_Laue_measured_fraction_max 0.962
_diffrn_reflns_limit_h_max 10
_diffrn_reflns_limit_h_min -10
_diffrn_reflns_limit_k_max 16
_diffrn_reflns_limit_k_min -16
_diffrn_reflns_limit_l_max 22
_diffrn_reflns_limit_l_min -22
_diffrn_reflns_number 86806
_diffrn_reflns_point_group_measured_fraction_full 0.976
_diffrn_reflns_point_group_measured_fraction_max 0.962
_diffrn_reflns_theta_full 25.242
_diffrn_reflns_theta_max 27.548
_diffrn_reflns_theta_min 3.617
_exptl_absorpt_coefficient_mu 0.188
_exptl_crystal_colour colourless
_exptl_crystal_colour_primary colourless
_exptl_crystal_density_diffrn 1.084
_exptl_crystal_description block
_exptl_crystal_F_000 580
_exptl_crystal_size_max 0.3
_exptl_crystal_size_mid 0.3
_exptl_crystal_size_min 0.06
_refine_diff_density_max 0.218
_refine_diff_density_min -0.195
_refine_diff_density_rms 0.034
_refine_ls_extinction_method none
_refine_ls_goodness_of_fit_ref 1.017
_refine_ls_hydrogen_treatment constr
_refine_ls_matrix_type full
_refine_ls_number_parameters 404
_refine_ls_number_reflns 7539
_refine_ls_number_restraints 0
_refine_ls_restrained_S_all 1.017
_refine_ls_R_factor_all 0.0713
_refine_ls_R_factor_gt 0.0498
_refine_ls_shift/su_max 0.003
_refine_ls_shift/su_mean 0.000
_refine_ls_structure_factor_coef Fsqd
_refine_ls_weighting_details 'w=1/[\s^2^(Fo^2^)+(0.0589P)^2^+0.5761P] where P=(Fo^2^+2Fc^2^)/3'
_refine_ls_weighting_scheme calc
_refine_ls_wR_factor_gt 0.1201
_refine_ls_wR_factor_ref 0.1395
_reflns_Friedel_coverage 0.000
_reflns_number_gt 5482
_reflns_number_total 7539
_reflns_threshold_expression 'I > 2\s(I)'
_cod_data_source_file c8cc09821b2.cif
_cod_data_source_block 20180614b
_cod_database_code 7122817
_shelx_shelxl_version_number 2018/3
_shelx_space_group_comment
;
The symmetry employed for this shelxl refinement is uniquely defined
by the following loop, which should always be used as a source of
symmetry information in preference to the above space-group names.
They are only intended as comments.
;
_shelx_estimated_absorpt_t_max 0.989
_shelx_estimated_absorpt_t_min 0.946
_olex2_refinement_description
;
1. Fixed Uiso
 At 1.2 times of:
  All C(H) groups
 At 1.5 times of:
  All C(H,H,H) groups
2. Others
 Sof(S1A)=Sof(S2A)=Sof(F1A)=Sof(F2A)=Sof(C23A)=Sof(H23D)=Sof(H23E)=Sof(H23F)=1-
 FVAR(1)
 Sof(S1)=Sof(S2)=Sof(F1)=Sof(F2)=Sof(C23)=Sof(H23A)=Sof(H23B)=Sof(H23C)=FVAR(1)
3.a Aromatic/amide H refined with riding coordinates:
 C2(H2), C3(H3), C7(H7), C8(H8), C11(H11), C12(H12), C14(H14), C15(H15),
 C19(H19), C21(H21), C27(H27), C28(H28), C30(H30), C31(H31)
3.b Idealised Me refined as rotating group:
 C16(H16A,H16B,H16C), C24(H24A,H24B,H24C), C25(H25A,H25B,H25C), C32(H32A,H32B,
 H32C), C23(H23A,H23B,H23C), C23A(H23D,H23E,H23F)
;
_olex2_submission_special_instructions 'No special instructions were received'

loop_
_space_group_symop_operation_xyz
'x, y, z'
'-x, -y, -z'

loop_
_atom_site_label
_atom_site_type_symbol
_atom_site_fract_x
_atom_site_fract_y
_atom_site_fract_z
_atom_site_U_iso_or_equiv
_atom_site_adp_type
_atom_site_occupancy
_atom_site_site_symmetry_order
_atom_site_calc_flag
_atom_site_refinement_flags_posn
_atom_site_refinement_flags_occupancy
_atom_site_disorder_assembly
_atom_site_disorder_group
N1 N 0.55705(18) 0.79126(10) 0.15470(8) 0.0492(3) Uani 1 1 d . . . .
N2 N 0.81237(19) 0.84770(10) 0.24704(8) 0.0503(3) Uani 1 1 d . . . .
C1 C 0.4316(2) 0.79135(13) 0.10199(11) 0.0564(4) Uani 1 1 d . . . .
C2 C 0.3659(3) 0.68490(15) 0.06278(13) 0.0673(5) Uani 1 1 d . . . .
H2 H 0.279963 0.663362 0.022946 0.081 Uiso 1 1 calc R . . .
C3 C 0.4525(2) 0.61950(14) 0.09450(12) 0.0617(5) Uani 1 1 d . . . .
H3 H 0.434906 0.545058 0.080411 0.074 Uiso 1 1 calc R . . .
C4 C 0.5729(2) 0.68464(12) 0.15224(11) 0.0504(4) Uani 1 1 d . . . .
C5 C 0.6966(2) 0.65932(12) 0.19910(10) 0.0487(4) Uani 1 1 d . . . .
C6 C 0.8182(2) 0.73969(12) 0.24405(10) 0.0510(4) Uani 1 1 d . . . .
C7 C 0.9646(3) 0.73475(14) 0.28880(12) 0.0648(5) Uani 1 1 d . . . .
H7 H 0.999297 0.672830 0.297564 0.078 Uiso 1 1 calc R . . .
C8 C 1.0473(3) 0.83732(15) 0.31724(14) 0.0726(6) Uani 1 1 d . . . .
H8 H 1.149440 0.857715 0.347774 0.087 Uiso 1 1 calc R . . .
C9 C 0.9488(3) 0.90621(14) 0.29163(12) 0.0598(5) Uani 1 1 d . . . .
C10 C 0.1798(2) 0.86979(14) 0.03346(12) 0.0568(4) Uani 1 1 d . . . .
C11 C 0.1661(3) 0.90426(15) -0.03536(12) 0.0603(5) Uani 1 1 d . . . .
H11 H 0.260934 0.944082 -0.052859 0.072 Uiso 1 1 calc R . . .
C12 C 0.0120(3) 0.87983(16) -0.07838(13) 0.0666(5) Uani 1 1 d . . . .
H12 H 0.003519 0.905149 -0.124117 0.080 Uiso 1 1 calc R . . .
C13 C -0.1294(3) 0.81897(17) -0.05540(14) 0.0695(5) Uani 1 1 d . . . .
C14 C -0.1138(3) 0.78481(19) 0.01389(15) 0.0772(6) Uani 1 1 d . . . .
H14 H -0.207856 0.743142 0.030313 0.093 Uiso 1 1 calc R . . .
C15 C 0.0369(3) 0.81073(18) 0.05916(14) 0.0714(5) Uani 1 1 d . . . .
H15 H 0.043256 0.788975 0.106523 0.086 Uiso 1 1 calc R . . .
C16 C -0.2976(4) 0.7915(3) -0.1034(2) 0.1156(10) Uani 1 1 d . . . .
H16A H -0.385246 0.823670 -0.072641 0.173 Uiso 1 1 calc GR . . .
H16B H -0.331308 0.715120 -0.117280 0.173 Uiso 1 1 calc GR . . .
H16C H -0.282939 0.818112 -0.150728 0.173 Uiso 1 1 calc GR . . .
C17 C 0.6951(2) 0.54569(12) 0.20477(10) 0.0503(4) Uani 1 1 d . . . .
C18 C 0.5779(3) 0.50418(16) 0.25470(14) 0.0737(6) Uani 1 1 d . . . .
C19 C 0.5804(3) 0.40021(16) 0.26311(14) 0.0797(7) Uani 1 1 d . . . .
H19 H 0.503291 0.372445 0.296799 0.096 Uiso 1 1 calc R . . .
C20 C 0.6919(3) 0.33745(14) 0.22378(12) 0.0659(5) Uani 1 1 d . . . .
C21 C 0.8038(3) 0.37986(14) 0.17343(12) 0.0620(5) Uani 1 1 d . . . .
H21 H 0.879293 0.337768 0.145546 0.074 Uiso 1 1 calc R . . .
C22 C 0.8076(2) 0.48306(13) 0.16292(10) 0.0520(4) Uani 1 1 d . . . .
C24 C 0.6900(4) 0.22514(18) 0.23496(18) 0.0998(9) Uani 1 1 d . . . .
H24A H 0.655425 0.174600 0.185925 0.150 Uiso 1 1 calc GR . . .
H24B H 0.609907 0.212007 0.274826 0.150 Uiso 1 1 calc GR . . .
H24C H 0.803345 0.217426 0.251232 0.150 Uiso 1 1 calc GR . . .
C25 C 0.9322(3) 0.52441(17) 0.10703(15) 0.0816(7) Uani 1 1 d . . . .
H25A H 0.871370 0.553677 0.071109 0.122 Uiso 1 1 calc GR . . .
H25B H 0.985663 0.466780 0.077603 0.122 Uiso 1 1 calc GR . . .
H25C H 1.019128 0.579220 0.136625 0.122 Uiso 1 1 calc GR . . .
C26 C 1.1588(3) 1.07793(14) 0.37944(13) 0.0622(5) Uani 1 1 d . . . .
C27 C 1.1362(3) 1.10298(19) 0.46047(15) 0.0797(6) Uani 1 1 d . . . .
H27 H 1.025310 1.100616 0.479653 0.096 Uiso 1 1 calc R . . .
C28 C 1.2765(3) 1.1313(2) 0.51267(13) 0.0795(6) Uani 1 1 d . . . .
H28 H 1.258973 1.147134 0.566823 0.095 Uiso 1 1 calc R . . .
C29 C 1.4414(3) 1.13654(15) 0.48637(12) 0.0646(5) Uani 1 1 d . . . .
C30 C 1.4625(3) 1.11118(17) 0.40633(13) 0.0700(5) Uani 1 1 d . . . .
H30 H 1.573585 1.113131 0.387438 0.084 Uiso 1 1 calc R . . .
C31 C 1.3243(3) 1.08290(17) 0.35307(12) 0.0692(5) Uani 1 1 d . . . .
H31 H 1.342796 1.067080 0.299015 0.083 Uiso 1 1 calc R . . .
C32 C 1.5953(4) 1.1650(2) 0.54371(16) 0.0945(8) Uani 1 1 d . . . .
H32A H 1.655172 1.234866 0.542336 0.142 Uiso 1 1 calc GR . . .
H32B H 1.671630 1.113304 0.528969 0.142 Uiso 1 1 calc GR . . .
H32C H 1.556880 1.164941 0.596265 0.142 Uiso 1 1 calc GR . . .
B1 B 0.6571(3) 0.88832(15) 0.21484(14) 0.0588(5) Uani 1 1 d . . . .
S1 S 0.3722(5) 0.9136(3) 0.0943(3) 0.0713(8) Uani 0.63(3) 1 d . P A 1
S2 S 0.9752(5) 1.0450(2) 0.3150(3) 0.0736(9) Uani 0.63(3) 1 d . P A 1
F1 F 0.544(2) 0.9128(14) 0.2794(8) 0.095(3) Uani 0.63(3) 1 d . P A 1
F2 F 0.7029(15) 0.9729(7) 0.1866(8) 0.087(3) Uani 0.63(3) 1 d . P A 1
C23 C 0.473(2) 0.5815(11) 0.3083(11) 0.147(6) Uani 0.63(3) 1 d . P A 1
H23A H 0.546948 0.647899 0.330068 0.220 Uiso 0.63(3) 1 calc GR P A 1
H23B H 0.426804 0.550075 0.350449 0.220 Uiso 0.63(3) 1 calc GR P A 1
H23C H 0.380265 0.594605 0.277544 0.220 Uiso 0.63(3) 1 calc GR P A 1
S1A S 0.3804(10) 0.9077(6) 0.0837(8) 0.088(2) Uani 0.37(3) 1 d . P A 2
S2A S 0.9900(12) 1.0453(5) 0.3043(7) 0.102(2) Uani 0.37(3) 1 d . P A 2
F1A F 0.572(3) 0.934(2) 0.2693(15) 0.098(6) Uani 0.37(3) 1 d . P A 2
F2A F 0.730(2) 0.9629(14) 0.1661(10) 0.078(3) Uani 0.37(3) 1 d . P A 2
C23A C 0.428(2) 0.5559(13) 0.2918(13) 0.088(4) Uani 0.37(3) 1 d . P A 2
H23D H 0.461550 0.632232 0.306421 0.133 Uiso 0.37(3) 1 calc GR P A 2
H23E H 0.394693 0.529723 0.338057 0.133 Uiso 0.37(3) 1 calc GR P A 2
H23F H 0.331714 0.538565 0.254319 0.133 Uiso 0.37(3) 1 calc GR P A 2

loop_
_atom_site_aniso_label
_atom_site_aniso_U_11
_atom_site_aniso_U_22
_atom_site_aniso_U_33
_atom_site_aniso_U_23
_atom_site_aniso_U_13
_atom_site_aniso_U_12
N1 0.0566(8) 0.0326(6) 0.0598(8) 0.0121(6) -0.0022(6) 0.0090(5)
N2 0.0628(9) 0.0329(6) 0.0563(8) 0.0106(6) -0.0044(7) 0.0100(6)
C1 0.0571(10) 0.0426(8) 0.0706(11) 0.0151(8) -0.0058(8) 0.0084(7)
C2 0.0663(12) 0.0466(9) 0.0850(14) 0.0094(9) -0.0175(10) 0.0051(8)
C3 0.0639(11) 0.0379(8) 0.0809(13) 0.0101(8) -0.0037(9) 0.0055(7)
C4 0.0570(10) 0.0328(7) 0.0619(10) 0.0113(7) 0.0055(8) 0.0074(6)
C5 0.0592(10) 0.0365(7) 0.0543(9) 0.0136(7) 0.0091(7) 0.0151(7)
C6 0.0653(11) 0.0354(7) 0.0569(10) 0.0156(7) 0.0020(8) 0.0146(7)
C7 0.0836(14) 0.0450(9) 0.0707(12) 0.0157(8) -0.0135(10) 0.0214(9)
C8 0.0793(14) 0.0508(10) 0.0881(15) 0.0130(10) -0.0279(11) 0.0158(9)
C9 0.0681(12) 0.0427(9) 0.0686(12) 0.0111(8) -0.0136(9) 0.0113(8)
C10 0.0595(11) 0.0444(9) 0.0707(11) 0.0172(8) -0.0037(9) 0.0155(7)
C11 0.0626(11) 0.0507(10) 0.0733(12) 0.0236(9) 0.0046(9) 0.0125(8)
C12 0.0778(14) 0.0617(11) 0.0669(12) 0.0192(9) -0.0014(10) 0.0245(10)
C13 0.0604(12) 0.0602(11) 0.0891(15) 0.0117(10) -0.0056(10) 0.0208(9)
C14 0.0581(12) 0.0736(14) 0.1059(18) 0.0320(13) 0.0141(12) 0.0117(10)
C15 0.0751(14) 0.0726(13) 0.0761(14) 0.0341(11) 0.0072(11) 0.0162(10)
C16 0.0820(18) 0.115(2) 0.148(3) 0.027(2) -0.0380(18) 0.0157(16)
C17 0.0640(10) 0.0335(7) 0.0563(10) 0.0143(7) 0.0069(8) 0.0107(7)
C18 0.0924(15) 0.0513(10) 0.0875(15) 0.0273(10) 0.0365(12) 0.0256(10)
C19 0.1055(17) 0.0533(11) 0.0908(16) 0.0347(11) 0.0392(13) 0.0179(11)
C20 0.0897(14) 0.0427(9) 0.0729(12) 0.0240(9) 0.0076(11) 0.0172(9)
C21 0.0757(13) 0.0419(9) 0.0728(12) 0.0135(8) 0.0126(10) 0.0223(8)
C22 0.0619(10) 0.0394(8) 0.0571(10) 0.0132(7) 0.0063(8) 0.0120(7)
C24 0.145(2) 0.0538(12) 0.119(2) 0.0458(13) 0.0271(18) 0.0338(14)
C25 0.0988(17) 0.0557(11) 0.0954(16) 0.0235(11) 0.0407(14) 0.0187(11)
C26 0.0673(12) 0.0414(9) 0.0742(13) 0.0061(8) -0.0113(10) 0.0075(8)
C27 0.0677(14) 0.0811(15) 0.0858(16) 0.0115(12) 0.0134(12) 0.0089(11)
C28 0.0861(16) 0.0887(16) 0.0574(12) 0.0038(11) 0.0026(11) 0.0135(12)
C29 0.0740(13) 0.0515(10) 0.0636(12) 0.0041(8) -0.0090(10) 0.0087(9)
C30 0.0642(12) 0.0721(13) 0.0711(13) 0.0110(10) 0.0028(10) 0.0108(10)
C31 0.0816(15) 0.0665(12) 0.0567(11) 0.0056(9) -0.0005(10) 0.0154(10)
C32 0.0946(18) 0.0865(17) 0.0914(17) 0.0009(13) -0.0328(14) 0.0089(14)
B1 0.0695(13) 0.0370(9) 0.0693(13) 0.0062(9) -0.0117(10) 0.0151(9)
S1 0.0781(13) 0.0423(9) 0.0939(14) 0.0108(10) -0.0341(9) 0.0176(11)
S2 0.0719(15) 0.0345(10) 0.1074(15) -0.0012(12) -0.0389(9) 0.0119(8)
F1 0.084(4) 0.112(7) 0.076(3) -0.025(4) -0.007(3) 0.048(4)
F2 0.113(5) 0.0313(13) 0.117(6) 0.026(3) -0.062(4) -0.002(2)
C23 0.184(10) 0.072(6) 0.196(10) 0.043(6) 0.144(9) 0.038(6)
S1A 0.097(3) 0.042(2) 0.128(4) 0.039(3) -0.032(2) -0.010(2)
S2A 0.127(4) 0.053(3) 0.131(4) 0.042(3) -0.049(2) -0.005(2)
F1A 0.091(8) 0.093(7) 0.101(8) -0.016(5) 0.009(5) 0.046(6)
F2A 0.103(4) 0.050(5) 0.082(5) 0.034(4) -0.018(4) -0.013(3)
C23A 0.100(7) 0.043(5) 0.137(8) 0.038(5) 0.056(6) 0.031(5)

loop_
_atom_type_symbol
_atom_type_description
_atom_type_scat_dispersion_real
_atom_type_scat_dispersion_imag
_atom_type_scat_source
C C 0.0033 0.0016 'International Tables Vol C Tables 4.2.6.8 and 6.1.1.4'
H H 0.0000 0.0000 'International Tables Vol C Tables 4.2.6.8 and 6.1.1.4'
B B 0.0013 0.0007 'International Tables Vol C Tables 4.2.6.8 and 6.1.1.4'
F F 0.0171 0.0103 'International Tables Vol C Tables 4.2.6.8 and 6.1.1.4'
N N 0.0061 0.0033 'International Tables Vol C Tables 4.2.6.8 and 6.1.1.4'
S S 0.1246 0.1234 'International Tables Vol C Tables 4.2.6.8 and 6.1.1.4'

loop_
_geom_angle_atom_site_label_1
_geom_angle_atom_site_label_2
_geom_angle_atom_site_label_3
_geom_angle
C1 N1 C4 107.92(14)
C1 N1 B1 127.83(14)
C4 N1 B1 123.99(14)
C6 N2 B1 123.66(14)
C9 N2 C6 107.88(14)
C9 N2 B1 127.78(14)
N1 C1 C2 109.55(15)
N1 C1 S1 119.18(18)
N1 C1 S1A 122.1(3)
C2 C1 S1 131.24(19)
C2 C1 S1A 128.1(3)
C1 C2 H2 126.5
C3 C2 C1 107.03(17)
C3 C2 H2 126.5
C2 C3 H3 126.0
C2 C3 C4 108.04(16)
C4 C3 H3 126.0
N1 C4 C3 107.45(15)
C5 C4 N1 121.06(15)
C5 C4 C3 131.42(15)
C4 C5 C6 120.38(14)
C4 C5 C17 120.26(15)
C6 C5 C17 119.29(15)
N2 C6 C7 107.61(15)
C5 C6 N2 121.01(15)
C5 C6 C7 131.30(15)
C6 C7 H7 126.1
C8 C7 C6 107.84(15)
C8 C7 H7 126.1
C7 C8 H8 126.4
C7 C8 C9 107.25(17)
C9 C8 H8 126.4
N2 C9 C8 109.39(16)
N2 C9 S2 120.99(16)
N2 C9 S2A 120.7(3)
C8 C9 S2 129.47(18)
C8 C9 S2A 129.7(3)
C11 C10 C15 119.45(18)
C11 C10 S1 119.7(2)
C11 C10 S1A 115.8(4)
C15 C10 S1 120.5(2)
C15 C10 S1A 124.8(4)
C10 C11 H11 120.0
C10 C11 C12 120.00(18)
C12 C11 H11 120.0
C11 C12 H12 119.2
C13 C12 C11 121.59(19)
C13 C12 H12 119.2
C12 C13 C14 117.8(2)
C12 C13 C16 121.3(2)
C14 C13 C16 120.9(2)
C13 C14 H14 119.1
C15 C14 C13 121.8(2)
C15 C14 H14 119.1
C10 C15 H15 120.3
C14 C15 C10 119.3(2)
C14 C15 H15 120.3
C13 C16 H16A 109.5
C13 C16 H16B 109.5
C13 C16 H16C 109.5
H16A C16 H16B 109.5
H16A C16 H16C 109.5
H16B C16 H16C 109.5
C18 C17 C5 117.95(15)
C22 C17 C5 121.75(15)
C22 C17 C18 120.29(15)
C17 C18 C23 118.1(5)
C17 C18 C23A 125.4(6)
C19 C18 C17 118.44(18)
C19 C18 C23 122.7(5)
C19 C18 C23A 115.5(6)
C18 C19 H19 118.7
C20 C19 C18 122.51(19)
C20 C19 H19 118.7
C19 C20 C21 117.74(16)
C19 C20 C24 120.6(2)
C21 C20 C24 121.69(19)
C20 C21 H21 118.8
C20 C21 C22 122.32(17)
C22 C21 H21 118.8
C17 C22 C25 121.59(15)
C21 C22 C17 118.66(16)
C21 C22 C25 119.75(16)
C20 C24 H24A 109.5
C20 C24 H24B 109.5
C20 C24 H24C 109.5
H24A C24 H24B 109.5
H24A C24 H24C 109.5
H24B C24 H24C 109.5
C22 C25 H25A 109.5
C22 C25 H25B 109.5
C22 C25 H25C 109.5
H25A C25 H25B 109.5
H25A C25 H25C 109.5
H25B C25 H25C 109.5
C27 C26 S2 118.8(3)
C27 C26 S2A 125.7(5)
C31 C26 C27 118.26(19)
C31 C26 S2 122.9(3)
C31 C26 S2A 116.0(5)
C26 C27 H27 119.7
C28 C27 C26 120.5(2)
C28 C27 H27 119.7
C27 C28 H28 119.4
C29 C28 C27 121.2(2)
C29 C28 H28 119.4
C28 C29 C32 121.2(2)
C30 C29 C28 117.9(2)
C30 C29 C32 120.8(2)
C29 C30 H30 119.1
C29 C30 C31 121.9(2)
C31 C30 H30 119.1
C26 C31 C30 120.2(2)
C26 C31 H31 119.9
C30 C31 H31 119.9
C29 C32 H32A 109.5
C29 C32 H32B 109.5
C29 C32 H32C 109.5
H32A C32 H32B 109.5
H32A C32 H32C 109.5
H32B C32 H32C 109.5
N1 B1 N2 106.15(13)
F1 B1 N1 106.0(6)
F1 B1 N2 107.4(6)
F2 B1 N1 114.5(5)
F2 B1 N2 112.9(5)
F2 B1 F1 109.5(9)
F1A B1 N1 116.4(12)
F1A B1 N2 112.1(12)
F1A B1 F2A 110.7(16)
F2A B1 N1 104.5(7)
F2A B1 N2 106.3(7)
C1 S1 C10 101.6(2)
C9 S2 C26 101.69(16)
C18 C23 H23A 109.5
C18 C23 H23B 109.5
C18 C23 H23C 109.5
H23A C23 H23B 109.5
H23A C23 H23C 109.5
H23B C23 H23C 109.5
C1 S1A C10 104.7(3)
C9 S2A C26 99.9(3)
C18 C23A H23D 109.5
C18 C23A H23E 109.5
C18 C23A H23F 109.5
H23D C23A H23E 109.5
H23D C23A H23F 109.5
H23E C23A H23F 109.5

loop_
_geom_bond_atom_site_label_1
_geom_bond_atom_site_label_2
_geom_bond_distance
N1 C1 1.344(2)
N1 C4 1.3993(19)
N1 B1 1.548(2)
N2 C6 1.3987(19)
N2 C9 1.344(2)
N2 B1 1.551(2)
C1 C2 1.413(2)
C1 S1 1.754(3)
C1 S1A 1.716(6)
C2 H2 0.9300
C2 C3 1.368(3)
C3 H3 0.9300
C3 C4 1.409(3)
C4 C5 1.389(2)
C5 C6 1.391(2)
C5 C17 1.498(2)
C6 C7 1.404(3)
C7 H7 0.9300
C7 C8 1.369(3)
C8 H8 0.9300
C8 C9 1.409(2)
C9 S2 1.734(3)
C9 S2A 1.748(6)
C10 C11 1.375(3)
C10 C15 1.390(3)
C10 S1 1.784(4)
C10 S1A 1.746(7)
C11 H11 0.9300
C11 C12 1.376(3)
C12 H12 0.9300
C12 C13 1.373(3)
C13 C14 1.382(3)
C13 C16 1.511(3)
C14 H14 0.9300
C14 C15 1.373(3)
C15 H15 0.9300
C16 H16A 0.9600
C16 H16B 0.9600
C16 H16C 0.9600
C17 C18 1.394(3)
C17 C22 1.387(2)
C18 C19 1.392(3)
C18 C23 1.544(12)
C18 C23A 1.518(17)
C19 H19 0.9300
C19 C20 1.365(3)
C20 C21 1.379(3)
C20 C24 1.511(3)
C21 H21 0.9300
C21 C22 1.387(2)
C22 C25 1.502(3)
C24 H24A 0.9600
C24 H24B 0.9600
C24 H24C 0.9600
C25 H25A 0.9600
C25 H25B 0.9600
C25 H25C 0.9600
C26 C27 1.387(3)
C26 C31 1.374(3)
C26 S2 1.761(3)
C26 S2A 1.792(7)
C27 H27 0.9300
C27 C28 1.376(3)
C28 H28 0.9300
C28 C29 1.369(3)
C29 C30 1.369(3)
C29 C32 1.511(3)
C30 H30 0.9300
C30 C31 1.375(3)
C31 H31 0.9300
C32 H32A 0.9600
C32 H32B 0.9600
C32 H32C 0.9600
B1 F1 1.440(17)
B1 F2 1.300(10)
B1 F1A 1.25(3)
B1 F2A 1.474(15)
C23 H23A 0.9600
C23 H23B 0.9600
C23 H23C 0.9600
C23A H23D 0.9600
C23A H23E 0.9600
C23A H23F 0.9600

loop_
_geom_torsion_atom_site_label_1
_geom_torsion_atom_site_label_2
_geom_torsion_atom_site_label_3
_geom_torsion_atom_site_label_4
_geom_torsion
N1 C1 C2 C3 1.4(2)
N1 C1 S1 C10 -169.0(2)
N1 C1 S1A C10 -164.7(4)
N1 C4 C5 C6 -6.1(3)
N1 C4 C5 C17 170.96(15)
N2 C6 C7 C8 -0.9(2)
N2 C9 S2 C26 175.2(2)
N2 C9 S2A C26 171.0(3)
C1 N1 C4 C3 0.9(2)
C1 N1 C4 C5 178.18(16)
C1 N1 B1 N2 -167.55(16)
C1 N1 B1 F1 78.5(7)
C1 N1 B1 F2 -42.3(7)
C1 N1 B1 F1A 66.9(16)
C1 N1 B1 F2A -55.4(7)
C1 C2 C3 C4 -0.8(2)
C2 C1 S1 C10 8.6(5)
C2 C1 S1A C10 21.0(9)
C2 C3 C4 N1 0.0(2)
C2 C3 C4 C5 -177.0(2)
C3 C4 C5 C6 170.54(19)
C3 C4 C5 C17 -12.4(3)
C4 N1 C1 C2 -1.4(2)
C4 N1 C1 S1 176.8(2)
C4 N1 C1 S1A -176.6(5)
C4 N1 B1 N2 19.2(2)
C4 N1 B1 F1 -94.8(7)
C4 N1 B1 F2 144.4(7)
C4 N1 B1 F1A -106.3(16)
C4 N1 B1 F2A 131.3(7)
C4 C5 C6 N2 4.0(3)
C4 C5 C6 C7 -172.45(19)
C4 C5 C17 C18 -79.3(2)
C4 C5 C17 C22 101.6(2)
C5 C6 C7 C8 175.9(2)
C5 C17 C18 C19 -177.2(2)
C5 C17 C18 C23 -7.2(10)
C5 C17 C18 C23A 12.7(11)
C5 C17 C22 C21 177.44(17)
C5 C17 C22 C25 -2.6(3)
C6 N2 C9 C8 1.0(2)
C6 N2 C9 S2 -175.0(3)
C6 N2 C9 S2A 176.6(5)
C6 N2 B1 N1 -21.2(2)
C6 N2 B1 F1 91.8(8)
C6 N2 B1 F2 -147.4(7)
C6 N2 B1 F1A 106.9(16)
C6 N2 B1 F2A -132.0(8)
C6 C5 C17 C18 97.8(2)
C6 C5 C17 C22 -81.3(2)
C6 C7 C8 C9 1.5(3)
C7 C8 C9 N2 -1.6(3)
C7 C8 C9 S2 173.9(3)
C7 C8 C9 S2A -176.7(6)
C8 C9 S2 C26 0.1(5)
C8 C9 S2A C26 -14.4(9)
C9 N2 C6 C5 -177.28(17)
C9 N2 C6 C7 -0.1(2)
C9 N2 B1 N1 169.43(17)
C9 N2 B1 F1 -77.5(8)
C9 N2 B1 F2 43.3(8)
C9 N2 B1 F1A -62.5(16)
C9 N2 B1 F2A 58.6(8)
C10 C11 C12 C13 -1.6(3)
C11 C10 C15 C14 2.2(3)
C11 C10 S1 C1 -124.9(2)
C11 C10 S1A C1 -130.2(5)
C11 C12 C13 C14 1.6(3)
C11 C12 C13 C16 -179.3(2)
C12 C13 C14 C15 0.4(3)
C13 C14 C15 C10 -2.3(3)
C15 C10 C11 C12 -0.3(3)
C15 C10 S1 C1 62.1(4)
C15 C10 S1A C1 51.3(9)
C16 C13 C14 C15 -178.7(2)
C17 C5 C6 N2 -173.03(15)
C17 C5 C6 C7 10.5(3)
C17 C18 C19 C20 -0.7(4)
C18 C17 C22 C21 -1.6(3)
C18 C17 C22 C25 178.4(2)
C18 C19 C20 C21 -0.7(4)
C18 C19 C20 C24 179.9(3)
C19 C20 C21 C22 1.0(3)
C20 C21 C22 C17 0.2(3)
C20 C21 C22 C25 -179.8(2)
C22 C17 C18 C19 1.9(3)
C22 C17 C18 C23 171.9(10)
C22 C17 C18 C23A -168.2(11)
C24 C20 C21 C22 -179.6(2)
C26 C27 C28 C29 0.6(4)
C27 C26 C31 C30 0.6(3)
C27 C26 S2 C9 -99.1(3)
C27 C26 S2A C9 -91.2(5)
C27 C28 C29 C30 -0.9(3)
C27 C28 C29 C32 -178.5(2)
C28 C29 C30 C31 1.1(3)
C29 C30 C31 C26 -0.9(3)
C31 C26 C27 C28 -0.4(3)
C31 C26 S2 C9 82.8(3)
C31 C26 S2A C9 92.0(6)
C32 C29 C30 C31 178.7(2)
B1 N1 C1 C2 -175.50(19)
B1 N1 C1 S1 2.6(3)
B1 N1 C1 S1A 9.3(6)
B1 N1 C4 C3 175.27(17)
B1 N1 C4 C5 -7.4(3)
B1 N2 C6 C5 11.5(3)
B1 N2 C6 C7 -171.25(17)
B1 N2 C9 C8 171.74(19)
B1 N2 C9 S2 -4.3(4)
B1 N2 C9 S2A -12.7(6)
S1 C1 C2 C3 -176.5(3)
S1 C10 C11 C12 -173.3(2)
S1 C10 C15 C14 175.2(2)
S2 C26 C27 C28 -178.7(2)
S2 C26 C31 C30 178.7(2)
C23 C18 C19 C20 -170.2(10)
S1A C1 C2 C3 176.2(6)
S1A C10 C11 C12 -178.9(4)
S1A C10 C15 C14 -179.3(5)
S2A C26 C27 C28 -177.2(3)
S2A C26 C31 C30 177.6(3)
C23A C18 C19 C20 170.4(10)

loop_
_smtbx_masks_void_nr
_smtbx_masks_void_average_x
_smtbx_masks_void_average_y
_smtbx_masks_void_average_z
_smtbx_masks_void_volume
_smtbx_masks_void_count_electrons
1 -0.625 0.500 0.500 331.5 61.9
